data_4107060
loop_
_publ_author_name
'Takahiko Kojima'
'Kazuya Nakayama'
'Miyuki Sakaguchi'
'Takashi Ogura'
'Kei Ohkubo'
'Shunichi Fukuzumi'

_publ_section_title
;
 Photochemical Activation of Ruthenium(II)-Pyridylamine Complexes Having a
 Pyridine-N-Oxide Pendant toward Oxygenation of Organic Substrates
;
_journal_name_full 'Journal of the American Chemical Society'
_journal_page_first 17901
_journal_page_last 17911
_journal_paper_doi 10.1021/ja207572z
_journal_volume 133
_journal_year 2011
_chemical_formula_moiety 'C30 H29 F12 N7 P2 Ru '
_chemical_formula_sum 'C30 H29 F12 N7 P2 Ru'
_chemical_formula_weight 878.60
_space_group_IT_number 14
_symmetry_cell_setting monoclinic
_symmetry_Int_Tables_number 14
_symmetry_space_group_name_Hall '-P 2yn'
_symmetry_space_group_name_H-M 'P 1 21/n 1'
_cell_angle_alpha 90.0000
_cell_angle_beta 115.04(2)
_cell_angle_gamma 90.0000
_cell_formula_units_Z 4
_cell_length_a 19.25(8)
_cell_length_b 9.01(4)
_cell_length_c 21.80(9)
_cell_measurement_reflns_used 152
_cell_measurement_temperature 123.1
_cell_measurement_theta_max 27.5
_cell_measurement_theta_min 3.1
_cell_volume 3426(3)
_computing_cell_refinement CrystalClear
_computing_data_collection CrystalClear
_computing_data_reduction CrystalStructure
_computing_publication_material 'CrystalStructure 3.8'
_computing_structure_refinement SHELXL
_computing_structure_solution SIR97
_diffrn_detector_area_resol_mean 7.31
_diffrn_measured_fraction_theta_full 0.985
_diffrn_measured_fraction_theta_max 0.985
_diffrn_measurement_device_type 'Rigaku Mercury'
_diffrn_measurement_method \w
_diffrn_radiation_type 'Mo K\a'
_diffrn_radiation_wavelength 0.71070
_diffrn_reflns_av_R_equivalents 0.054
_diffrn_reflns_limit_h_max 24
_diffrn_reflns_limit_h_min -17
_diffrn_reflns_limit_k_max 11
_diffrn_reflns_limit_k_min -11
_diffrn_reflns_limit_l_max 25
_diffrn_reflns_limit_l_min -28
_diffrn_reflns_number 26126
_diffrn_reflns_theta_full 27.48
_diffrn_reflns_theta_max 27.48
_exptl_absorpt_coefficient_mu 0.651
_exptl_absorpt_correction_type none
_exptl_crystal_colour orange
_exptl_crystal_density_diffrn 1.703
_exptl_crystal_description chip
_exptl_crystal_F_000 1760.00
_exptl_crystal_size_max 0.30
_exptl_crystal_size_mid 0.10
_exptl_crystal_size_min 0.10
_refine_diff_density_max 1.52
_refine_diff_density_min -0.96
_refine_ls_extinction_method none
_refine_ls_goodness_of_fit_ref 1.223
_refine_ls_hydrogen_treatment refall
_refine_ls_number_parameters 470
_refine_ls_number_reflns 7740
_refine_ls_R_factor_gt 0.1016
_refine_ls_shift/su_max 0.0000
_refine_ls_structure_factor_coef Fsqd
_refine_ls_weighting_details 'w = 1/[\s^2^(Fo^2^)+(0.0918P)^2^+14.9053P] where P=(Fo^2^+2Fc^2^)/3'
_refine_ls_weighting_scheme calc
_refine_ls_wR_factor_ref 0.2389
_reflns_number_gt 6830
_reflns_number_total 7740
_reflns_threshold_expression F^2^>2.0\s(F^2^)
_cod_data_source_file ja207572z_si_002.cif
_cod_data_source_block '__RuTPAbpyMeCN'
_cod_original_cell_volume 3427(25)
_cod_original_formula_sum 'C30 H29 F12 N7 P2 Ru '
_cod_database_code 4107060

loop_
_symmetry_equiv_pos_site_id
_symmetry_equiv_pos_as_xyz
1 +X,+Y,+Z
2 1/2-X,1/2+Y,1/2-Z
3 -X,-Y,-Z
4 1/2+X,1/2-Y,1/2+Z

loop_
_atom_site_label
_atom_site_type_symbol
_atom_site_fract_x
_atom_site_fract_y
_atom_site_fract_z
_atom_site_U_iso_or_equiv
_atom_site_adp_type
_atom_site_occupancy
_atom_site_symmetry_multiplicity
_atom_site_calc_flag
_atom_site_refinement_flags
Ru(1) Ru 0.79464(3) 0.04934(6) 0.55546(2) 0.02900(17) Uani 1.00 1 d .
P(1) P 0.65126(10) 0.3286(2) 0.30411(9) 0.0340(3) Uani 1.00 1 d .
P(2) P 0.43788(15) 0.7385(2) 0.35755(12) 0.0566(5) Uani 1.00 1 d .
F(1) F 0.6961(3) 0.2390(7) 0.2697(3) 0.089(2) Uani 1.00 1 d .
F(2) F 0.6067(3) 0.4149(6) 0.3384(3) 0.0831(19) Uani 1.00 1 d .
F(3) F 0.4975(4) 0.8613(8) 0.3762(6) 0.149(4) Uani 1.00 1 d .
F(4) F 0.7276(3) 0.3883(8) 0.3599(3) 0.104(2) Uani 1.00 1 d .
F(5) F 0.3734(4) 0.6073(7) 0.3334(4) 0.107(2) Uani 1.00 1 d .
F(6) F 0.4700(6) 0.6663(10) 0.4289(3) 0.140(3) Uani 1.00 1 d .
F(7) F 0.3956(4) 0.7914(7) 0.2820(3) 0.0921(19) Uani 1.00 1 d .
F(8) F 0.4914(3) 0.6348(7) 0.3392(3) 0.0813(17) Uani 1.00 1 d .
F(9) F 0.5750(3) 0.2745(6) 0.2451(3) 0.097(2) Uani 1.00 1 d .
F(10) F 0.6505(6) 0.4695(6) 0.2620(3) 0.121(3) Uani 1.00 1 d .
F(11) F 0.6532(4) 0.1869(6) 0.3456(2) 0.098(2) Uani 1.00 1 d .
F(12) F 0.3855(4) 0.8480(10) 0.3766(4) 0.117(2) Uani 1.00 1 d .
N(1) N 0.9065(3) -0.0308(5) 0.6148(2) 0.0308(11) Uani 1.00 1 d .
N(2) N 1.0465(3) -0.2354(6) 0.6156(3) 0.0386(13) Uani 1.00 1 d .
N(3) N 0.8550(3) 0.2253(5) 0.5428(2) 0.0321(11) Uani 1.00 1 d .
N(4) N 0.8154(3) 0.1614(6) 0.6451(2) 0.0335(11) Uani 1.00 1 d .
N(5) N 0.7805(2) -0.0635(5) 0.4689(2) 0.0270(10) Uani 1.00 1 d .
N(6) N 0.7354(3) -0.1367(6) 0.5628(2) 0.0328(11) Uani 1.00 1 d .
N(7) N 0.6896(3) 0.1364(6) 0.5041(2) 0.0345(12) Uani 1.00 1 d .
C(1) C 0.9170(3) -0.1915(7) 0.6021(3) 0.0339(14) Uani 1.00 1 d .
C(2) C 0.9958(3) -0.2565(7) 0.6421(3) 0.0353(14) Uani 1.00 1 d .
C(3) C 1.0115(4) -0.3410(7) 0.6992(3) 0.0403(15) Uani 1.00 1 d .
C(4) C 1.0821(4) -0.4112(8) 0.7298(3) 0.0455(17) Uani 1.00 1 d .
C(5) C 1.1330(4) -0.3941(8) 0.7016(4) 0.0467(18) Uani 1.00 1 d .
C(6) C 1.1145(4) -0.3021(8) 0.6468(3) 0.0441(17) Uani 1.00 1 d .
C(7) C 0.9629(4) 0.0594(7) 0.5999(3) 0.0385(15) Uani 1.00 1 d .
C(8) C 0.9325(3) 0.2123(7) 0.5743(3) 0.0347(14) Uani 1.00 1 d .
C(9) C 0.9797(4) 0.3280(8) 0.5762(4) 0.0467(18) Uani 1.00 1 d .
C(10) C 0.9477(5) 0.4605(7) 0.5430(4) 0.050(2) Uani 1.00 1 d .
C(11) C 0.8689(5) 0.4709(8) 0.5097(4) 0.0491(19) Uani 1.00 1 d .
C(12) C 0.8246(4) 0.3530(7) 0.5108(4) 0.0449(17) Uani 1.00 1 d .
C(13) C 0.9204(4) -0.0135(7) 0.6880(3) 0.0352(14) Uani 1.00 1 d .
C(14) C 0.8838(3) 0.1270(7) 0.6972(3) 0.0351(14) Uani 1.00 1 d .
C(15) C 0.9168(4) 0.2149(8) 0.7538(3) 0.0485(19) Uani 1.00 1 d .
C(16) C 0.8783(4) 0.3423(9) 0.7582(4) 0.0505(19) Uani 1.00 1 d .
C(17) C 0.8067(4) 0.3728(8) 0.7067(3) 0.0486(19) Uani 1.00 1 d .
C(18) C 0.7781(4) 0.2817(8) 0.6509(3) 0.0430(17) Uani 1.00 1 d .
C(19) C 0.8113(4) -0.0249(7) 0.4264(3) 0.0355(14) Uani 1.00 1 d .
C(20) C 0.7999(4) -0.1071(8) 0.3688(3) 0.0413(16) Uani 1.00 1 d .
C(21) C 0.7536(4) -0.2294(8) 0.3549(3) 0.0442(17) Uani 1.00 1 d .
C(22) C 0.7204(4) -0.2695(8) 0.3968(3) 0.0434(16) Uani 1.00 1 d .
C(23) C 0.7352(3) -0.1860(7) 0.4546(3) 0.0324(13) Uani 1.00 1 d .
C(24) C 0.7091(3) -0.2253(7) 0.5070(3) 0.0363(14) Uani 1.00 1 d .
C(25) C 0.6622(4) -0.3473(8) 0.5018(4) 0.0496(18) Uani 1.00 1 d .
C(26) C 0.6441(5) -0.3816(9) 0.5547(5) 0.056(2) Uani 1.00 1 d .
C(27) C 0.6734(4) -0.2939(9) 0.6124(4) 0.052(2) Uani 1.00 1 d .
C(28) C 0.7179(4) -0.1729(8) 0.6142(4) 0.0455(17) Uani 1.00 1 d .
C(29) C 0.6264(4) 0.1704(8) 0.4747(3) 0.0386(15) Uani 1.00 1 d .
C(30) C 0.5460(4) 0.2133(10) 0.4378(4) 0.053(2) Uani 1.00 1 d .
H(1) H 0.9041 -0.2036 0.5534 0.041 Uiso 1.00 1 c R
H(2) H 0.8796 -0.2506 0.6119 0.041 Uiso 1.00 1 c R
H(3) H 0.9747 -0.3510 0.7172 0.048 Uiso 1.00 1 c R
H(4) H 1.0947 -0.4698 0.7693 0.055 Uiso 1.00 1 c R
H(5) H 1.1806 -0.4452 0.7198 0.056 Uiso 1.00 1 c R
H(6) H 1.1520 -0.2851 0.6301 0.053 Uiso 1.00 1 c R
H(7) H 1.0110 0.0686 0.6417 0.046 Uiso 1.00 1 c R
H(8) H 0.9749 0.0075 0.5656 0.046 Uiso 1.00 1 c R
H(9) H 1.0337 0.3181 0.5999 0.056 Uiso 1.00 1 c R
H(10) H 0.9794 0.5415 0.5434 0.060 Uiso 1.00 1 c R
H(11) H 0.8456 0.5591 0.4861 0.059 Uiso 1.00 1 c R
H(12) H 0.7704 0.3618 0.4882 0.054 Uiso 1.00 1 c R
H(13) H 0.9763 -0.0104 0.7169 0.042 Uiso 1.00 1 c R
H(14) H 0.8988 -0.0997 0.7021 0.042 Uiso 1.00 1 c R
H(15) H 0.9649 0.1891 0.7891 0.058 Uiso 1.00 1 c R
H(16) H 0.9007 0.4073 0.7959 0.061 Uiso 1.00 1 c R
H(17) H 0.7779 0.4555 0.7099 0.058 Uiso 1.00 1 c R
H(18) H 0.7299 0.3052 0.6150 0.052 Uiso 1.00 1 c R
H(19) H 0.8421 0.0619 0.4359 0.043 Uiso 1.00 1 c R
H(20) H 0.8235 -0.0792 0.3401 0.050 Uiso 1.00 1 c R
H(21) H 0.7444 -0.2869 0.3157 0.053 Uiso 1.00 1 c R
H(22) H 0.6876 -0.3535 0.3866 0.052 Uiso 1.00 1 c R
H(23) H 0.6430 -0.4063 0.4620 0.060 Uiso 1.00 1 c R
H(24) H 0.6120 -0.4640 0.5519 0.067 Uiso 1.00 1 c R
H(25) H 0.6629 -0.3170 0.6502 0.063 Uiso 1.00 1 c R
H(26) H 0.7370 -0.1124 0.6536 0.055 Uiso 1.00 1 c R

loop_
_atom_site_aniso_label
_atom_site_aniso_U_11
_atom_site_aniso_U_22
_atom_site_aniso_U_33
_atom_site_aniso_U_12
_atom_site_aniso_U_13
_atom_site_aniso_U_23
Ru(1) 0.0299(3) 0.0284(2) 0.0270(2) 0.0021(2) 0.0104(2) 0.00001(19)
P(1) 0.0342(9) 0.0330(8) 0.0323(8) -0.0029(7) 0.0114(7) -0.0013(6)
P(2) 0.0674(15) 0.0632(14) 0.0559(12) 0.0009(11) 0.0422(12) 0.0031(11)
F(1) 0.094(4) 0.091(4) 0.109(4) -0.031(3) 0.069(3) -0.053(3)
F(2) 0.079(3) 0.064(3) 0.132(5) -0.017(2) 0.069(4) -0.042(3)
F(3) 0.102(5) 0.080(4) 0.285(12) -0.042(4) 0.101(7) -0.082(6)
F(4) 0.040(2) 0.122(5) 0.123(5) 0.001(3) 0.010(3) -0.071(4)
F(5) 0.095(4) 0.076(4) 0.158(7) -0.021(3) 0.060(5) 0.001(4)
F(6) 0.235(10) 0.133(7) 0.073(4) -0.020(7) 0.087(6) 0.005(4)
F(7) 0.112(5) 0.079(4) 0.086(4) 0.030(3) 0.043(4) 0.011(3)
F(8) 0.075(3) 0.083(4) 0.089(4) 0.025(3) 0.039(3) -0.002(3)
F(9) 0.068(3) 0.069(3) 0.099(4) 0.018(3) -0.017(3) -0.028(3)
F(10) 0.245(10) 0.049(3) 0.084(4) -0.038(4) 0.086(5) -0.004(3)
F(11) 0.197(7) 0.052(3) 0.055(3) 0.014(3) 0.063(4) 0.008(2)
F(12) 0.115(5) 0.147(7) 0.125(6) 0.017(5) 0.088(5) -0.035(5)
N(1) 0.035(3) 0.026(2) 0.030(2) 0.005(2) 0.013(2) -0.003(2)
N(2) 0.040(3) 0.036(3) 0.040(3) 0.008(2) 0.018(2) 0.002(2)
N(3) 0.037(3) 0.025(2) 0.030(2) -0.002(2) 0.011(2) -0.004(2)
N(4) 0.037(3) 0.036(2) 0.027(2) 0.006(2) 0.013(2) -0.004(2)
N(5) 0.027(2) 0.027(2) 0.022(2) -0.001(2) 0.006(2) -0.0010(19)
N(6) 0.025(2) 0.038(2) 0.035(2) 0.005(2) 0.014(2) 0.005(2)
N(7) 0.037(3) 0.037(3) 0.025(2) 0.006(2) 0.009(2) -0.002(2)
C(1) 0.037(3) 0.027(3) 0.037(3) 0.007(2) 0.016(2) -0.000(2)
C(2) 0.034(3) 0.031(3) 0.035(3) 0.014(2) 0.009(2) -0.002(2)
C(3) 0.050(4) 0.032(3) 0.036(3) 0.000(3) 0.016(3) -0.004(2)
C(4) 0.048(4) 0.040(3) 0.039(3) 0.011(3) 0.008(3) 0.002(3)
C(5) 0.037(4) 0.039(3) 0.057(4) 0.005(3) 0.012(3) -0.010(3)
C(6) 0.042(4) 0.044(4) 0.048(4) 0.007(3) 0.021(3) -0.004(3)
C(7) 0.031(3) 0.043(3) 0.041(3) 0.002(2) 0.015(3) 0.003(3)
C(8) 0.034(3) 0.032(3) 0.036(3) -0.000(2) 0.014(2) -0.010(2)
C(9) 0.045(4) 0.047(4) 0.049(4) -0.015(3) 0.021(3) -0.021(3)
C(10) 0.077(6) 0.027(3) 0.063(5) -0.018(3) 0.047(4) -0.012(3)
C(11) 0.063(5) 0.032(3) 0.062(5) -0.003(3) 0.035(4) -0.003(3)
C(12) 0.056(4) 0.031(3) 0.053(4) 0.005(3) 0.028(3) 0.002(3)
C(13) 0.040(3) 0.038(3) 0.023(2) 0.009(2) 0.009(2) -0.001(2)
C(14) 0.039(3) 0.036(3) 0.027(3) 0.004(2) 0.010(2) -0.004(2)
C(15) 0.053(4) 0.049(4) 0.035(3) 0.015(3) 0.010(3) -0.006(3)
C(16) 0.062(5) 0.044(4) 0.042(4) 0.011(3) 0.018(3) -0.010(3)
C(17) 0.053(4) 0.045(4) 0.039(3) 0.020(3) 0.011(3) -0.005(3)
C(18) 0.046(4) 0.040(3) 0.040(3) 0.018(3) 0.014(3) -0.003(3)
C(19) 0.042(3) 0.039(3) 0.027(3) 0.002(2) 0.016(2) 0.005(2)
C(20) 0.050(4) 0.045(3) 0.027(3) 0.003(3) 0.014(3) -0.001(2)
C(21) 0.052(4) 0.042(3) 0.031(3) 0.008(3) 0.009(3) -0.004(3)
C(22) 0.045(4) 0.037(3) 0.037(3) -0.008(3) 0.007(3) -0.008(3)
C(23) 0.026(3) 0.031(3) 0.031(3) 0.000(2) 0.003(2) 0.001(2)
C(24) 0.032(3) 0.030(3) 0.042(3) 0.001(2) 0.010(2) 0.003(2)
C(25) 0.044(4) 0.038(3) 0.066(5) -0.010(3) 0.022(3) 0.004(3)
C(26) 0.054(5) 0.045(4) 0.080(6) -0.007(3) 0.039(4) 0.005(4)
C(27) 0.056(5) 0.047(4) 0.070(5) 0.007(3) 0.042(4) 0.016(4)
C(28) 0.048(4) 0.046(4) 0.048(4) 0.002(3) 0.026(3) 0.008(3)
C(29) 0.043(4) 0.043(3) 0.029(3) 0.004(3) 0.014(3) -0.003(2)
C(30) 0.030(3) 0.078(6) 0.042(4) 0.008(3) 0.005(3) 0.003(4)

loop_
_atom_type_symbol
_atom_type_description
_atom_type_scat_dispersion_real
_atom_type_scat_dispersion_imag
_atom_type_scat_source
C C 0.003 0.002
;
International Tables for Crystallography
(1992, Vol. C, Tables 4.2.6.8 and 6.1.1.4)
;
H H 0.000 0.000
;
International Tables for Crystallography
(1992, Vol. C, Table 6.1.1.4)
;
F F 0.017 0.010
;
International Tables for Crystallography
(1992, Vol. C, Tables 4.2.6.8 and 6.1.1.4)
;
N N 0.006 0.003
;
International Tables for Crystallography
(1992, Vol. C, Tables 4.2.6.8 and 6.1.1.4)
;
P P 0.102 0.094
;
International Tables for Crystallography
(1992, Vol. C, Tables 4.2.6.8 and 6.1.1.4)
;
Ru Ru -1.259 0.836
;
International Tables for Crystallography
(1992, Vol. C, Tables 4.2.6.8 and 6.1.1.4)
;

loop_
_geom_angle_atom_site_label_1
_geom_angle_atom_site_label_2
_geom_angle_atom_site_label_3
_geom_angle
_geom_angle_publ_flag
N(1) Ru(1) N(3) 81.9(2) yes
N(1) Ru(1) N(4) 81.4(2) yes
N(1) Ru(1) N(5) 95.6(2) yes
N(1) Ru(1) N(6) 97.3(2) yes
N(1) Ru(1) N(7) 176.0(2) yes
N(3) Ru(1) N(4) 81.8(2) yes
N(3) Ru(1) N(5) 97.0(2) yes
N(3) Ru(1) N(6) 175.7(2) yes
N(3) Ru(1) N(7) 96.7(2) yes
N(4) Ru(1) N(5) 176.8(2) yes
N(4) Ru(1) N(6) 102.3(2) yes
N(4) Ru(1) N(7) 94.7(2) yes
N(5) Ru(1) N(6) 78.9(2) yes
N(5) Ru(1) N(7) 88.3(2) yes
N(6) Ru(1) N(7) 84.4(2) yes
F(1) P(1) F(2) 179.2(3) yes
F(1) P(1) F(4) 91.3(3) yes
F(1) P(1) F(9) 87.8(3) yes
F(1) P(1) F(10) 90.4(4) yes
F(1) P(1) F(11) 88.4(4) yes
F(2) P(1) F(4) 89.0(3) yes
F(2) P(1) F(9) 92.0(3) yes
F(2) P(1) F(10) 90.3(4) yes
F(2) P(1) F(11) 90.8(4) yes
F(4) P(1) F(9) 176.9(4) yes
F(4) P(1) F(10) 87.1(4) yes
F(4) P(1) F(11) 92.7(3) yes
F(9) P(1) F(10) 89.9(3) yes
F(9) P(1) F(11) 90.3(3) yes
F(10) P(1) F(11) 178.8(5) yes
F(3) P(2) F(5) 177.0(6) yes
F(3) P(2) F(6) 95.8(5) yes
F(3) P(2) F(7) 93.3(5) yes
F(3) P(2) F(8) 90.0(4) yes
F(3) P(2) F(12) 88.2(5) yes
F(5) P(2) F(6) 86.9(4) yes
F(5) P(2) F(7) 84.0(4) yes
F(5) P(2) F(8) 88.7(4) yes
F(5) P(2) F(12) 93.1(4) yes
F(6) P(2) F(7) 170.9(4) yes
F(6) P(2) F(8) 88.8(5) yes
F(6) P(2) F(12) 91.5(5) yes
F(7) P(2) F(8) 91.1(4) yes
F(7) P(2) F(12) 88.9(4) yes
F(8) P(2) F(12) 178.1(4) yes
Ru(1) N(1) C(1) 113.5(3) yes
Ru(1) N(1) C(7) 109.0(3) yes
Ru(1) N(1) C(13) 106.9(4) yes
C(1) N(1) C(7) 108.5(6) yes
C(1) N(1) C(13) 108.4(5) yes
C(7) N(1) C(13) 110.5(4) yes
C(2) N(2) C(6) 116.8(6) yes
Ru(1) N(3) C(8) 115.3(4) yes
Ru(1) N(3) C(12) 125.8(5) yes
C(8) N(3) C(12) 118.7(6) yes
Ru(1) N(4) C(14) 114.0(4) yes
Ru(1) N(4) C(18) 125.8(4) yes
C(14) N(4) C(18) 118.3(5) yes
Ru(1) N(5) C(19) 125.5(4) yes
Ru(1) N(5) C(23) 115.8(5) yes
C(19) N(5) C(23) 118.7(5) yes
Ru(1) N(6) C(24) 114.5(5) yes
Ru(1) N(6) C(28) 127.1(4) yes
C(24) N(6) C(28) 118.4(6) yes
Ru(1) N(7) C(29) 172.3(5) yes
N(1) C(1) C(2) 116.6(4) yes
N(2) C(2) C(1) 115.6(6) yes
N(2) C(2) C(3) 123.1(6) yes
C(1) C(2) C(3) 121.2(7) yes
C(2) C(3) C(4) 118.8(8) yes
C(3) C(4) C(5) 118.3(7) yes
C(4) C(5) C(6) 119.3(7) yes
N(2) C(6) C(5) 123.5(8) yes
N(1) C(7) C(8) 111.9(6) yes
N(3) C(8) C(7) 115.9(5) yes
N(3) C(8) C(9) 121.4(6) yes
C(7) C(8) C(9) 122.3(6) yes
C(8) C(9) C(10) 119.5(7) yes
C(9) C(10) C(11) 118.4(7) yes
C(10) C(11) C(12) 119.5(6) yes
N(3) C(12) C(11) 122.4(7) yes
N(1) C(13) C(14) 110.2(5) yes
N(4) C(14) C(13) 115.0(5) yes
N(4) C(14) C(15) 122.3(6) yes
C(13) C(14) C(15) 122.7(5) yes
C(14) C(15) C(16) 118.7(6) yes
C(15) C(16) C(17) 118.8(7) yes
C(16) C(17) C(18) 119.1(7) yes
N(4) C(18) C(17) 122.6(6) yes
N(5) C(19) C(20) 122.5(6) yes
C(19) C(20) C(21) 117.9(8) yes
C(20) C(21) C(22) 120.7(7) yes
C(21) C(22) C(23) 119.2(6) yes
N(5) C(23) C(22) 121.0(7) yes
N(5) C(23) C(24) 114.4(5) yes
C(22) C(23) C(24) 124.5(6) yes
N(6) C(24) C(23) 115.7(6) yes
N(6) C(24) C(25) 121.1(8) yes
C(23) C(24) C(25) 123.2(6) yes
C(24) C(25) C(26) 119.7(7) yes
C(25) C(26) C(27) 118.8(8) yes
C(26) C(27) C(28) 119.1(10) yes
N(6) C(28) C(27) 122.9(7) yes
N(7) C(29) C(30) 179.5(8) yes
N(1) C(1) H(1) 108.1 no
N(1) C(1) H(2) 108.2 no
C(2) C(1) H(1) 108.1 no
C(2) C(1) H(2) 108.1 no
H(1) C(1) H(2) 107.3 no
C(2) C(3) H(3) 120.6 no
C(4) C(3) H(3) 120.6 no
C(3) C(4) H(4) 120.8 no
C(5) C(4) H(4) 120.8 no
C(4) C(5) H(5) 120.4 no
C(6) C(5) H(5) 120.4 no
N(2) C(6) H(6) 118.2 no
C(5) C(6) H(6) 118.2 no
N(1) C(7) H(7) 109.2 no
N(1) C(7) H(8) 109.2 no
C(8) C(7) H(7) 109.2 no
C(8) C(7) H(8) 109.2 no
H(7) C(7) H(8) 107.9 no
C(8) C(9) H(9) 120.2 no
C(10) C(9) H(9) 120.2 no
C(9) C(10) H(10) 120.8 no
C(11) C(10) H(10) 120.8 no
C(10) C(11) H(11) 120.3 no
C(12) C(11) H(11) 120.3 no
N(3) C(12) H(12) 118.8 no
C(11) C(12) H(12) 118.8 no
N(1) C(13) H(13) 109.6 no
N(1) C(13) H(14) 109.6 no
C(14) C(13) H(13) 109.6 no
C(14) C(13) H(14) 109.6 no
H(13) C(13) H(14) 108.1 no
C(14) C(15) H(15) 120.6 no
C(16) C(15) H(15) 120.6 no
C(15) C(16) H(16) 120.6 no
C(17) C(16) H(16) 120.6 no
C(16) C(17) H(17) 120.4 no
C(18) C(17) H(17) 120.4 no
N(4) C(18) H(18) 118.7 no
C(17) C(18) H(18) 118.7 no
N(5) C(19) H(19) 118.7 no
C(20) C(19) H(19) 118.7 no
C(19) C(20) H(20) 121.1 no
C(21) C(20) H(20) 121.1 no
C(20) C(21) H(21) 119.7 no
C(22) C(21) H(21) 119.7 no
C(21) C(22) H(22) 120.4 no
C(23) C(22) H(22) 120.4 no
C(24) C(25) H(23) 120.2 no
C(26) C(25) H(23) 120.2 no
C(25) C(26) H(24) 120.6 no
C(27) C(26) H(24) 120.6 no
C(26) C(27) H(25) 120.4 no
C(28) C(27) H(25) 120.4 no
N(6) C(28) H(26) 118.6 no
C(27) C(28) H(26) 118.6 no

loop_
_geom_bond_atom_site_label_1
_geom_bond_atom_site_label_2
_geom_bond_distance
_geom_bond_publ_flag
Ru(1) N(1) 2.115(5) yes
Ru(1) N(3) 2.053(5) yes
Ru(1) N(4) 2.083(5) yes
Ru(1) N(5) 2.057(5) yes
Ru(1) N(6) 2.072(6) yes
Ru(1) N(7) 2.011(5) yes
P(1) F(1) 1.584(8) yes
P(1) F(2) 1.563(8) yes
P(1) F(4) 1.555(5) yes
P(1) F(9) 1.565(5) yes
P(1) F(10) 1.563(7) yes
P(1) F(11) 1.556(6) yes
P(2) F(3) 1.520(8) yes
P(2) F(5) 1.632(7) yes
P(2) F(6) 1.552(8) yes
P(2) F(7) 1.571(6) yes
P(2) F(8) 1.564(7) yes
P(2) F(12) 1.588(10) yes
N(1) C(1) 1.504(8) yes
N(1) C(7) 1.497(10) yes
N(1) C(13) 1.511(9) yes
N(2) C(2) 1.340(11) yes
N(2) C(6) 1.336(9) yes
N(3) C(8) 1.358(8) yes
N(3) C(12) 1.344(8) yes
N(4) C(14) 1.361(7) yes
N(4) C(18) 1.335(10) yes
N(5) C(19) 1.341(10) yes
N(5) C(23) 1.359(8) yes
N(6) C(24) 1.361(8) yes
N(6) C(28) 1.340(11) yes
N(7) C(29) 1.151(8) yes
C(1) C(2) 1.511(8) yes
C(2) C(3) 1.379(10) yes
C(3) C(4) 1.387(10) yes
C(4) C(5) 1.367(14) yes
C(5) C(6) 1.372(11) yes
C(7) C(8) 1.509(9) yes
C(8) C(9) 1.372(11) yes
C(9) C(10) 1.397(10) yes
C(10) C(11) 1.380(12) yes
C(11) C(12) 1.369(12) yes
C(13) C(14) 1.504(10) yes
C(14) C(15) 1.374(9) yes
C(15) C(16) 1.392(12) yes
C(16) C(17) 1.388(9) yes
C(17) C(18) 1.375(10) yes
C(19) C(20) 1.393(10) yes
C(20) C(21) 1.369(10) yes
C(21) C(22) 1.367(13) yes
C(22) C(23) 1.388(10) yes
C(23) C(24) 1.472(12) yes
C(24) C(25) 1.397(10) yes
C(25) C(26) 1.375(16) yes
C(26) C(27) 1.387(12) yes
C(27) C(28) 1.377(12) yes
C(29) C(30) 1.462(10) yes
C(1) H(1) 0.990 no
C(1) H(2) 0.990 no
C(3) H(3) 0.950 no
C(4) H(4) 0.950 no
C(5) H(5) 0.950 no
C(6) H(6) 0.950 no
C(7) H(7) 0.990 no
C(7) H(8) 0.990 no
C(9) H(9) 0.950 no
C(10) H(10) 0.950 no
C(11) H(11) 0.950 no
C(12) H(12) 0.950 no
C(13) H(13) 0.990 no
C(13) H(14) 0.990 no
C(15) H(15) 0.950 no
C(16) H(16) 0.950 no
C(17) H(17) 0.950 no
C(18) H(18) 0.950 no
C(19) H(19) 0.950 no
C(20) H(20) 0.950 no
C(21) H(21) 0.950 no
C(22) H(22) 0.950 no
C(25) H(23) 0.950 no
C(26) H(24) 0.950 no
C(27) H(25) 0.950 no
C(28) H(26) 0.950 no

loop_
_geom_contact_atom_site_label_1
_geom_contact_atom_site_label_2
_geom_contact_distance
_geom_contact_site_symmetry_2
F(1) C(4) 3.561(10) 4_444
F(1) C(5) 3.381(11) 3_756
F(1) C(5) 3.438(9) 4_444
F(1) C(6) 3.364(9) 3_756
F(1) C(20) 3.353(11) 2_655
F(1) C(21) 3.260(12) 2_655
F(2) F(8) 2.981(9) .
F(2) C(15) 3.526(9) 4_454
F(2) C(22) 3.485(9) 1_565
F(2) C(29) 3.587(10) .
F(2) C(30) 3.392(12) .
F(3) C(30) 3.417(12) 1_565
F(4) C(5) 3.471(12) 3_756
F(4) C(6) 3.200(11) 3_756
F(4) C(11) 3.330(9) .
F(4) C(12) 3.035(10) .
F(4) C(21) 3.490(10) 1_565
F(4) C(22) 3.205(10) 1_565
F(5) C(17) 3.202(11) 3_666
F(5) C(18) 3.236(13) 3_666
F(5) C(26) 3.300(14) 3_656
F(5) C(27) 3.329(12) 3_656
F(6) C(25) 3.355(13) 1_565
F(6) C(26) 3.341(11) 1_565
F(6) C(26) 3.492(14) 3_656
F(6) C(30) 3.237(13) 3_666
F(7) C(3) 3.443(13) 4_454
F(7) C(13) 3.396(10) 4_454
F(7) C(16) 3.336(10) 4_464
F(7) C(17) 3.522(9) 4_464
F(8) F(2) 2.981(9) .
F(8) C(13) 3.180(8) 4_454
F(9) C(4) 3.300(9) 4_444
F(9) C(7) 3.337(8) 4_454
F(9) C(8) 3.572(8) 4_454
F(9) C(9) 3.474(9) 4_454
F(9) C(13) 3.450(9) 4_454
F(9) C(14) 3.489(9) 4_454
F(9) C(15) 3.132(12) 4_454
F(10) C(20) 3.440(13) 2_655
F(10) C(21) 3.465(9) 1_565
F(10) C(22) 3.555(9) 1_565
F(11) N(5) 3.572(7) .
F(11) N(7) 3.254(8) .
F(11) C(4) 3.391(9) 4_444
F(11) C(19) 3.387(9) .
F(11) C(29) 3.073(11) .
F(11) C(30) 3.446(13) .
F(12) N(7) 3.471(12) 3_666
F(12) C(18) 3.169(12) 3_666
F(12) C(28) 3.593(12) 3_666
F(12) C(29) 3.349(12) 3_666
N(2) C(10) 3.330(9) 1_545
N(5) F(11) 3.572(7) .
N(7) F(11) 3.254(8) .
N(7) F(12) 3.471(12) 3_666
C(1) C(10) 3.535(10) 1_545
C(1) C(11) 3.550(10) 1_545
C(2) C(10) 3.216(10) 1_545
C(3) F(7) 3.443(13) 4_555
C(3) C(10) 3.573(11) 1_545
C(4) F(1) 3.561(10) 4_545
C(4) F(9) 3.300(9) 4_545
C(4) F(11) 3.391(9) 4_545
C(4) C(21) 3.510(9) 4_545
C(5) F(1) 3.381(11) 3_756
C(5) F(1) 3.438(9) 4_545
C(5) F(4) 3.471(12) 3_756
C(5) C(21) 3.351(9) 4_545
C(6) F(1) 3.364(9) 3_756
C(6) F(4) 3.200(11) 3_756
C(7) F(9) 3.337(8) 4_555
C(8) F(9) 3.572(8) 4_555
C(9) F(9) 3.474(9) 4_555
C(10) N(2) 3.330(9) 1_565
C(10) C(1) 3.535(10) 1_565
C(10) C(2) 3.216(10) 1_565
C(10) C(3) 3.573(11) 1_565
C(10) C(10) 3.358(16) 3_766
C(11) F(4) 3.330(9) .
C(11) C(1) 3.550(10) 1_565
C(12) F(4) 3.035(10) .
C(13) F(7) 3.396(10) 4_555
C(13) F(8) 3.180(8) 4_555
C(13) F(9) 3.450(9) 4_555
C(14) F(9) 3.489(9) 4_555
C(15) F(2) 3.526(9) 4_555
C(15) F(9) 3.132(12) 4_555
C(16) F(7) 3.336(10) 4_565
C(16) C(27) 3.582(15) 2_656
C(17) F(5) 3.202(11) 3_666
C(17) F(7) 3.522(9) 4_565
C(18) F(5) 3.236(13) 3_666
C(18) F(12) 3.169(12) 3_666
C(19) F(11) 3.387(9) .
C(20) F(1) 3.353(11) 2_645
C(20) F(10) 3.440(13) 2_645
C(21) F(1) 3.260(12) 2_645
C(21) F(4) 3.490(10) 1_545
C(21) F(10) 3.465(9) 1_545
C(21) C(4) 3.510(9) 4_444
C(21) C(5) 3.351(9) 4_444
C(22) F(2) 3.485(9) 1_545
C(22) F(4) 3.205(10) 1_545
C(22) F(10) 3.555(9) 1_545
C(25) F(6) 3.355(13) 1_545
C(26) F(5) 3.300(14) 3_656
C(26) F(6) 3.341(11) 1_545
C(26) F(6) 3.492(14) 3_656
C(27) F(5) 3.329(12) 3_656
C(27) C(16) 3.582(15) 2_646
C(28) F(12) 3.593(12) 3_666
C(29) F(2) 3.587(10) .
C(29) F(11) 3.073(11) .
C(29) F(12) 3.349(12) 3_666
C(30) F(2) 3.392(12) .
C(30) F(3) 3.417(12) 1_545
C(30) F(6) 3.237(13) 3_666
C(30) F(11) 3.446(13) .
P(1) H(4) 3.394 4_444
P(1) H(6) 3.457 3_756
P(1) H(7) 3.549 4_454
P(1) H(13) 3.496 4_454
P(1) H(15) 3.465 4_454
P(1) H(20) 3.479 2_655
P(1) H(22) 3.297 1_565
P(2) H(3) 3.567 4_454
P(2) H(14) 3.386 4_454
P(2) H(16) 3.420 4_464
P(2) H(18) 3.547 3_666
P(2) H(24) 3.542 3_656
F(1) H(4) 3.111 4_444
F(1) H(5) 2.946 3_756
F(1) H(5) 2.830 4_444
F(1) H(6) 2.844 3_756
F(1) H(20) 2.791 2_655
F(1) H(21) 2.577 2_655
F(2) H(12) 3.481 .
F(2) H(13) 2.903 4_454
F(2) H(15) 2.646 4_454
F(2) H(22) 2.550 1_565
F(2) H(23) 2.958 1_565
F(3) H(3) 3.307 4_454
F(3) H(16) 2.851 4_464
F(3) H(23) 3.567 1_565
F(4) H(5) 3.001 3_756
F(4) H(6) 2.419 3_756
F(4) H(11) 3.131 .
F(4) H(12) 2.571 .
F(4) H(21) 3.140 1_565
F(4) H(22) 2.594 1_565
F(5) H(14) 3.102 4_454
F(5) H(15) 3.551 4_454
F(5) H(17) 2.714 3_666
F(5) H(18) 2.782 3_666
F(5) H(24) 2.722 3_656
F(5) H(25) 2.770 3_656
F(6) H(18) 3.560 3_666
F(6) H(23) 3.163 1_565
F(6) H(24) 3.137 1_565
F(6) H(24) 2.560 3_656
F(7) H(3) 2.534 4_454
F(7) H(13) 3.565 4_454
F(7) H(14) 2.473 4_454
F(7) H(16) 2.730 4_464
F(7) H(17) 3.129 4_464
F(7) H(26) 3.539 4_454
F(8) H(3) 3.201 4_454
F(8) H(13) 2.791 4_454
F(8) H(14) 2.776 4_454
F(8) H(15) 3.083 4_454
F(8) H(22) 3.469 1_565
F(8) H(23) 3.033 1_565
F(9) H(4) 2.791 4_444
F(9) H(7) 2.500 4_454
F(9) H(9) 3.037 4_454
F(9) H(13) 2.742 4_454
F(9) H(15) 2.690 4_454
F(9) H(20) 3.476 2_655
F(10) H(5) 3.112 3_756
F(10) H(7) 2.871 4_454
F(10) H(13) 3.091 4_454
F(10) H(20) 2.519 2_655
F(10) H(21) 2.768 1_565
F(10) H(22) 2.965 1_565
F(11) H(4) 2.506 4_444
F(11) H(12) 3.363 .
F(11) H(15) 3.483 4_454
F(11) H(19) 3.508 .
F(12) H(16) 2.913 4_464
F(12) H(18) 2.687 3_666
F(12) H(26) 3.218 3_666
N(2) H(10) 2.544 1_545
N(2) H(19) 3.216 3_756
N(5) H(11) 3.589 1_545
C(1) H(10) 3.190 1_545
C(1) H(11) 3.224 1_545
C(2) H(10) 2.734 1_545
C(3) H(10) 3.356 1_545
C(4) H(9) 3.551 1_545
C(4) H(21) 3.392 4_545
C(5) H(9) 3.423 1_545
C(5) H(10) 3.514 1_545
C(5) H(21) 2.989 4_545
C(6) H(10) 2.978 1_545
C(6) H(19) 3.148 3_756
C(6) H(21) 3.559 4_545
C(9) H(10) 3.246 3_766
C(10) H(1) 3.175 1_565
C(10) H(2) 3.524 1_565
C(10) H(10) 2.784 3_766
C(11) H(1) 3.071 1_565
C(11) H(2) 3.305 1_565
C(11) H(6) 3.348 3_756
C(11) H(10) 3.569 3_766
C(12) H(6) 3.344 3_756
C(15) H(25) 3.089 2_656
C(16) H(25) 2.832 2_656
C(16) H(26) 3.521 2_656
C(17) H(25) 3.386 2_656
C(17) H(26) 3.490 2_656
C(19) H(6) 3.248 3_756
C(20) H(5) 3.120 4_444
C(20) H(9) 3.534 3_756
C(21) H(4) 3.350 4_444
C(21) H(5) 3.102 4_444
C(21) H(11) 3.266 1_545
C(22) H(4) 3.542 4_444
C(22) H(11) 2.830 1_545
C(23) H(11) 3.004 1_545
C(24) H(11) 3.449 1_545
C(25) H(12) 3.438 1_545
C(26) H(17) 3.585 1_545
C(26) H(18) 3.254 1_545
C(27) H(16) 3.425 2_646
C(27) H(17) 3.169 1_545
C(30) H(15) 3.071 4_454
C(30) H(16) 3.354 4_454
H(1) C(10) 3.175 1_545
H(1) C(11) 3.071 1_545
H(1) H(10) 2.774 1_545
H(1) H(11) 2.568 1_545
H(2) C(10) 3.524 1_545
H(2) C(11) 3.305 1_545
H(2) H(10) 3.445 1_545
H(2) H(11) 3.061 1_545
H(3) P(2) 3.567 4_555
H(3) F(3) 3.307 4_555
H(3) F(7) 2.534 4_555
H(3) F(8) 3.201 4_555
H(3) H(16) 3.433 1_545
H(4) P(1) 3.394 4_545
H(4) F(1) 3.111 4_545
H(4) F(9) 2.791 4_545
H(4) F(11) 2.506 4_545
H(4) C(21) 3.350 4_545
H(4) C(22) 3.542 4_545
H(4) H(21) 3.494 4_545
H(5) F(1) 2.946 3_756
H(5) F(1) 2.830 4_545
H(5) F(4) 3.001 3_756
H(5) F(10) 3.112 3_756
H(5) C(20) 3.120 4_545
H(5) C(21) 3.102 4_545
H(5) H(20) 2.896 4_545
H(5) H(21) 3.076 3_746
H(5) H(21) 2.843 4_545
H(6) P(1) 3.457 3_756
H(6) F(1) 2.844 3_756
H(6) F(4) 2.419 3_756
H(6) C(11) 3.348 3_756
H(6) C(12) 3.344 3_756
H(6) C(19) 3.248 3_756
H(6) H(10) 3.427 1_545
H(6) H(11) 3.552 3_756
H(6) H(12) 3.553 3_756
H(6) H(19) 2.503 3_756
H(6) H(20) 3.341 3_756
H(7) P(1) 3.549 4_555
H(7) F(9) 2.500 4_555
H(7) F(10) 2.871 4_555
H(7) H(20) 3.040 3_756
H(8) H(8) 3.387 3_756
H(8) H(19) 3.592 3_756
H(8) H(20) 3.599 3_756
H(9) F(9) 3.037 4_555
H(9) C(4) 3.551 1_565
H(9) C(5) 3.423 1_565
H(9) C(20) 3.534 3_756
H(9) H(10) 3.279 3_766
H(9) H(20) 3.295 3_756
H(10) N(2) 2.544 1_565
H(10) C(1) 3.190 1_565
H(10) C(2) 2.734 1_565
H(10) C(3) 3.356 1_565
H(10) C(5) 3.514 1_565
H(10) C(6) 2.978 1_565
H(10) C(9) 3.246 3_766
H(10) C(10) 2.784 3_766
H(10) C(11) 3.569 3_766
H(10) H(1) 2.774 1_565
H(10) H(2) 3.445 1_565
H(10) H(6) 3.427 1_565
H(10) H(9) 3.279 3_766
H(10) H(10) 2.456 3_766
H(11) F(4) 3.131 .
H(11) N(5) 3.589 1_565
H(11) C(1) 3.224 1_565
H(11) C(21) 3.266 1_565
H(11) C(22) 2.830 1_565
H(11) C(23) 3.004 1_565
H(11) C(24) 3.449 1_565
H(11) H(1) 2.568 1_565
H(11) H(2) 3.061 1_565
H(11) H(6) 3.552 3_756
H(11) H(22) 2.999 1_565
H(12) F(2) 3.481 .
H(12) F(4) 2.571 .
H(12) F(11) 3.363 .
H(12) C(25) 3.438 1_565
H(12) H(6) 3.553 3_756
H(12) H(22) 3.323 1_565
H(12) H(23) 3.086 1_565
H(13) P(1) 3.496 4_555
H(13) F(2) 2.903 4_555
H(13) F(7) 3.565 4_555
H(13) F(8) 2.791 4_555
H(13) F(9) 2.742 4_555
H(13) F(10) 3.091 4_555
H(14) P(2) 3.386 4_555
H(14) F(5) 3.102 4_555
H(14) F(7) 2.473 4_555
H(14) F(8) 2.776 4_555
H(15) P(1) 3.465 4_555
H(15) F(2) 2.646 4_555
H(15) F(5) 3.551 4_555
H(15) F(8) 3.083 4_555
H(15) F(9) 2.690 4_555
H(15) F(11) 3.483 4_555
H(15) C(30) 3.071 4_555
H(15) H(25) 3.251 2_656
H(16) P(2) 3.420 4_565
H(16) F(3) 2.851 4_565
H(16) F(7) 2.730 4_565
H(16) F(12) 2.913 4_565
H(16) C(27) 3.425 2_656
H(16) C(30) 3.354 4_555
H(16) H(3) 3.433 1_565
H(16) H(25) 2.861 2_656
H(16) H(26) 3.276 2_656
H(17) F(5) 2.714 3_666
H(17) F(7) 3.129 4_565
H(17) C(26) 3.585 1_565
H(17) C(27) 3.169 1_565
H(17) H(25) 2.891 1_565
H(17) H(26) 3.168 2_656
H(18) P(2) 3.547 3_666
H(18) F(5) 2.782 3_666
H(18) F(6) 3.560 3_666
H(18) F(12) 2.687 3_666
H(18) C(26) 3.254 1_565
H(18) H(24) 2.955 1_565
H(19) F(11) 3.508 .
H(19) N(2) 3.216 3_756
H(19) C(6) 3.148 3_756
H(19) H(6) 2.503 3_756
H(19) H(8) 3.592 3_756
H(20) P(1) 3.479 2_645
H(20) F(1) 2.791 2_645
H(20) F(9) 3.476 2_645
H(20) F(10) 2.519 2_645
H(20) H(5) 2.896 4_444
H(20) H(6) 3.341 3_756
H(20) H(7) 3.040 3_756
H(20) H(8) 3.599 3_756
H(20) H(9) 3.295 3_756
H(21) F(1) 2.577 2_645
H(21) F(4) 3.140 1_545
H(21) F(10) 2.768 1_545
H(21) C(4) 3.392 4_444
H(21) C(5) 2.989 4_444
H(21) C(6) 3.559 4_444
H(21) H(4) 3.494 4_444
H(21) H(5) 3.076 3_746
H(21) H(5) 2.843 4_444
H(22) P(1) 3.297 1_545
H(22) F(2) 2.550 1_545
H(22) F(4) 2.594 1_545
H(22) F(8) 3.469 1_545
H(22) F(10) 2.965 1_545
H(22) H(11) 2.999 1_545
H(22) H(12) 3.323 1_545
H(23) F(2) 2.958 1_545
H(23) F(3) 3.567 1_545
H(23) F(6) 3.163 1_545
H(23) F(8) 3.033 1_545
H(23) H(12) 3.086 1_545
H(24) P(2) 3.542 3_656
H(24) F(5) 2.722 3_656
H(24) F(6) 3.137 1_545
H(24) F(6) 2.560 3_656
H(24) H(18) 2.955 1_545
H(25) F(5) 2.770 3_656
H(25) C(15) 3.089 2_646
H(25) C(16) 2.832 2_646
H(25) C(17) 3.386 2_646
H(25) H(15) 3.251 2_646
H(25) H(16) 2.861 2_646
H(25) H(17) 2.891 1_545
H(26) F(7) 3.539 4_555
H(26) F(12) 3.218 3_666
H(26) C(16) 3.521 2_646
H(26) C(17) 3.490 2_646
H(26) H(16) 3.276 2_646
H(26) H(17) 3.168 2_646

loop_
_geom_torsion_atom_site_label_1
_geom_torsion_atom_site_label_2
_geom_torsion_atom_site_label_3
_geom_torsion_atom_site_label_4
_geom_torsion
N(1) Ru(1) N(3) C(8) 0.8(5)
N(1) Ru(1) N(3) C(12) -174.1(6)
N(3) Ru(1) N(1) C(1) -135.5(5)
N(3) Ru(1) N(1) C(7) -14.5(4)
N(3) Ru(1) N(1) C(13) 105.0(4)
N(1) Ru(1) N(4) C(14) -3.5(5)
N(1) Ru(1) N(4) C(18) 160.5(7)
N(4) Ru(1) N(1) C(1) 141.7(5)
N(4) Ru(1) N(1) C(7) -97.3(4)
N(4) Ru(1) N(1) C(13) 22.2(4)
N(1) Ru(1) N(5) C(19) -77.3(5)
N(1) Ru(1) N(5) C(23) 103.5(4)
N(5) Ru(1) N(1) C(1) -39.2(5)
N(5) Ru(1) N(1) C(7) 81.8(4)
N(5) Ru(1) N(1) C(13) -158.7(4)
N(1) Ru(1) N(6) C(24) -102.1(4)
N(1) Ru(1) N(6) C(28) 81.2(5)
N(6) Ru(1) N(1) C(1) 40.3(5)
N(6) Ru(1) N(1) C(7) 161.3(4)
N(6) Ru(1) N(1) C(13) -79.2(4)
N(1) Ru(1) N(7) C(29) -126(4)
N(7) Ru(1) N(1) C(1) 155(3)
N(7) Ru(1) N(1) C(7) -84(3)
N(7) Ru(1) N(1) C(13) 36(3)
N(3) Ru(1) N(4) C(14) -86.5(5)
N(3) Ru(1) N(4) C(18) 77.5(6)
N(4) Ru(1) N(3) C(8) 83.2(5)
N(4) Ru(1) N(3) C(12) -91.6(6)
N(3) Ru(1) N(5) C(19) 5.2(5)
N(3) Ru(1) N(5) C(23) -174.0(4)
N(5) Ru(1) N(3) C(8) -93.8(5)
N(5) Ru(1) N(3) C(12) 91.3(6)
N(3) Ru(1) N(6) C(24) -23(2)
N(3) Ru(1) N(6) C(28) 161(2)
N(6) Ru(1) N(3) C(8) -79(2)
N(6) Ru(1) N(3) C(12) 106(2)
N(3) Ru(1) N(7) C(29) 166(4)
N(7) Ru(1) N(3) C(8) 177.0(5)
N(7) Ru(1) N(3) C(12) 2.2(6)
N(4) Ru(1) N(5) C(19) -61(4)
N(4) Ru(1) N(5) C(23) 120(3)
N(5) Ru(1) N(4) C(14) -20(4)
N(5) Ru(1) N(4) C(18) 144(3)
N(4) Ru(1) N(6) C(24) 175.1(4)
N(4) Ru(1) N(6) C(28) -1.5(6)
N(6) Ru(1) N(4) C(14) 92.2(5)
N(6) Ru(1) N(4) C(18) -103.8(6)
N(4) Ru(1) N(7) C(29) -112(4)
N(7) Ru(1) N(4) C(14) 177.4(5)
N(7) Ru(1) N(4) C(18) -18.6(6)
N(5) Ru(1) N(6) C(24) -7.9(4)
N(5) Ru(1) N(6) C(28) 175.5(5)
N(6) Ru(1) N(5) C(19) -173.7(5)
N(6) Ru(1) N(5) C(23) 7.1(4)
N(5) Ru(1) N(7) C(29) 69(4)
N(7) Ru(1) N(5) C(19) 101.7(5)
N(7) Ru(1) N(5) C(23) -77.5(4)
N(6) Ru(1) N(7) C(29) -10(4)
N(7) Ru(1) N(6) C(24) 81.5(4)
N(7) Ru(1) N(6) C(28) -95.1(5)
Ru(1) N(1) C(1) C(2) 179.3(5)
Ru(1) N(1) C(7) C(8) 25.0(6)
Ru(1) N(1) C(13) C(14) -36.7(6)
C(1) N(1) C(7) C(8) 149.0(5)
C(7) N(1) C(1) C(2) 58.0(7)
C(1) N(1) C(13) C(14) -159.4(5)
C(13) N(1) C(1) C(2) -62.0(8)
C(7) N(1) C(13) C(14) 81.8(6)
C(13) N(1) C(7) C(8) -92.2(6)
C(2) N(2) C(6) C(5) 2.8(10)
C(6) N(2) C(2) C(1) -174.5(5)
C(6) N(2) C(2) C(3) 0.7(9)
Ru(1) N(3) C(8) C(7) 13.7(8)
Ru(1) N(3) C(8) C(9) -172.9(6)
Ru(1) N(3) C(12) C(11) 173.9(7)
C(8) N(3) C(12) C(11) -0.8(12)
C(12) N(3) C(8) C(7) -171.1(7)
C(12) N(3) C(8) C(9) 2.4(11)
Ru(1) N(4) C(14) C(13) -17.1(8)
Ru(1) N(4) C(14) C(15) 162.5(7)
Ru(1) N(4) C(18) C(17) -162.2(6)
C(14) N(4) C(18) C(17) 1.2(12)
C(18) N(4) C(14) C(13) 177.5(7)
C(18) N(4) C(14) C(15) -2.8(12)
Ru(1) N(5) C(19) C(20) 179.5(4)
Ru(1) N(5) C(23) C(22) 178.8(4)
Ru(1) N(5) C(23) C(24) -5.2(6)
C(19) N(5) C(23) C(22) -0.5(8)
C(19) N(5) C(23) C(24) 175.6(5)
C(23) N(5) C(19) C(20) -1.3(9)
Ru(1) N(6) C(24) C(23) 7.6(7)
Ru(1) N(6) C(24) C(25) -174.1(5)
Ru(1) N(6) C(28) C(27) 175.2(5)
C(24) N(6) C(28) C(27) -1.3(10)
C(28) N(6) C(24) C(23) -175.5(5)
C(28) N(6) C(24) C(25) 2.8(9)
Ru(1) N(7) C(29) C(30) 64(71)
N(1) C(1) C(2) N(2) -84.9(8)
N(1) C(1) C(2) C(3) 99.8(8)
N(2) C(2) C(3) C(4) -1.8(10)
C(1) C(2) C(3) C(4) 173.1(6)
C(2) C(3) C(4) C(5) -0.4(9)
C(3) C(4) C(5) C(6) 3.6(10)
C(4) C(5) C(6) N(2) -5.0(11)
N(1) C(7) C(8) N(3) -26.2(9)
N(1) C(7) C(8) C(9) 160.4(7)
N(3) C(8) C(9) C(10) -2.3(13)
C(7) C(8) C(9) C(10) 170.8(8)
C(8) C(9) C(10) C(11) 0.6(12)
C(9) C(10) C(11) C(12) 0.9(14)
C(10) C(11) C(12) N(3) -0.8(14)
N(1) C(13) C(14) N(4) 36.8(9)
N(1) C(13) C(14) C(15) -142.8(7)
N(4) C(14) C(15) C(16) 1.0(13)
C(13) C(14) C(15) C(16) -179.4(8)
C(14) C(15) C(16) C(17) 2.5(14)
C(15) C(16) C(17) C(18) -4.1(14)
C(16) C(17) C(18) N(4) 2.3(14)
N(5) C(19) C(20) C(21) 1.9(10)
C(19) C(20) C(21) C(22) -0.6(10)
C(20) C(21) C(22) C(23) -1.1(10)
C(21) C(22) C(23) N(5) 1.6(9)
C(21) C(22) C(23) C(24) -174.0(6)
N(5) C(23) C(24) N(6) -1.7(8)
N(5) C(23) C(24) C(25) -179.9(4)
C(22) C(23) C(24) N(6) 174.2(6)
C(22) C(23) C(24) C(25) -4.1(10)
N(6) C(24) C(25) C(26) -2.1(10)
C(23) C(24) C(25) C(26) 176.1(6)
C(24) C(25) C(26) C(27) -0.3(9)
C(25) C(26) C(27) C(28) 1.9(12)
C(26) C(27) C(28) N(6) -1.1(12)
